data_4314372
loop_
_publ_author_name
'Jean-Pierre Costes'
'Fran\,coise Dahan'
'Franck Nicod\`eme'

_publ_contact_author
;
       Dr Jean-Pierre Costes
       Laboratoire de Chimie de Coordination du CNRS
       205 Route de Narbonne
       31077 Toulouse Cedex 4
       France
;
_publ_contact_author_email costes@lcctoul.lcc-toulouse.fr
_publ_contact_author_fax '(33) 0561553003'
_publ_contact_author_phone '(33) 0561333152'
_publ_section_title
;
 Structure-Based Description of a Step-by-Step Synthesis of Homo- and
 Heterodinuclear (4f, 4f') Lanthanide Complexes
;
_journal_name_full 'Inorganic Chemistry'
_journal_page_first 6556
_journal_page_last 6563
_journal_paper_doi 10.1021/ic034564q
_journal_volume 42
_journal_year 2003
_chemical_formula_sum 'C30 H35 Cl Eu N4 Na O11'
_chemical_formula_weight 838.02
_chemical_name_systematic
; 
 ? 
;
_space_group_IT_number 14
_symmetry_cell_setting monoclinic
_symmetry_Int_Tables_number 14
_symmetry_space_group_name_Hall '-P 2yn'
_symmetry_space_group_name_H-M 'P 1 21/n 1'
_atom_sites_solution_hydrogens geom
_atom_sites_solution_primary direct
_atom_sites_solution_secondary difmap
_audit_creation_method SHELXL-97
_cell_angle_alpha 90.00
_cell_angle_beta 111.283(10)
_cell_angle_gamma 90.00
_cell_formula_units_Z 4
_cell_length_a 13.6333(13)
_cell_length_b 15.3799(12)
_cell_length_c 17.1473(16)
_cell_measurement_temperature 180(2)
_cell_volume 3350.2(6)
_computing_cell_refinement 'STOE-IPDS software (Stoe, 2.93, 1997)'
_computing_data_collection 'STOE-IPDS software (Stoe, 2.93, 1997)'
_computing_data_reduction 'XRED (Stoe, 1.08, 1996)'
_computing_molecular_graphics 'ZORTEP (Zsolnai, 1996)'
_computing_structure_refinement 'SHELXL-97 (Sheldrick, 1997)'
_computing_structure_solution 'SHELXS-97 (Sheldrick, 1990)'
_diffrn_ambient_temperature 180(2)
_diffrn_measured_fraction_theta_full 0.977
_diffrn_measured_fraction_theta_max 0.977
_diffrn_measurement_device_type STOE-IPDS
_diffrn_measurement_method 'Imaging Plate Detector System'
_diffrn_radiation_monochromator graphite
_diffrn_radiation_source 'fine-focus sealed tube'
_diffrn_radiation_type MoK\a
_diffrn_radiation_wavelength 0.71073
_diffrn_reflns_av_R_equivalents 0.0397
_diffrn_reflns_av_sigmaI/netI 0.0284
_diffrn_reflns_limit_h_max 16
_diffrn_reflns_limit_h_min -16
_diffrn_reflns_limit_k_max 18
_diffrn_reflns_limit_k_min -18
_diffrn_reflns_limit_l_max 21
_diffrn_reflns_limit_l_min -21
_diffrn_reflns_number 32575
_diffrn_reflns_theta_full 26.15
_diffrn_reflns_theta_max 26.15
_diffrn_reflns_theta_min 2.11
_exptl_absorpt_coefficient_mu 2.029
_exptl_absorpt_correction_T_max 0.7528
_exptl_absorpt_correction_T_min 0.4949
_exptl_absorpt_correction_type numerical
_exptl_absorpt_process_details 'X-SHAPE (Stoe & Cie, 1996)'
_exptl_crystal_colour Yellow
_exptl_crystal_density_diffrn 1.661
_exptl_crystal_density_method 'not measured'
_exptl_crystal_description Plate
_exptl_crystal_F_000 1688
_exptl_crystal_size_max 0.25
_exptl_crystal_size_mid 0.20
_exptl_crystal_size_min 0.10
_refine_diff_density_max 1.114
_refine_diff_density_min -1.107
_refine_diff_density_rms 0.111
_refine_ls_extinction_method none
_refine_ls_goodness_of_fit_ref 1.076
_refine_ls_hydrogen_treatment mixed
_refine_ls_matrix_type full
_refine_ls_number_parameters 484
_refine_ls_number_reflns 6538
_refine_ls_number_restraints 0
_refine_ls_restrained_S_all 1.076
_refine_ls_R_factor_all 0.0419
_refine_ls_R_factor_gt 0.0358
_refine_ls_shift/su_max 0.004
_refine_ls_shift/su_mean 0.000
_refine_ls_structure_factor_coef Fsqd
_refine_ls_weighting_details 'w=1/[\s^2^(Fo^2^)+(0.0817P)^2^+0.0000P] where P=(Fo^2^+2Fc^2^)/3'
_refine_ls_weighting_scheme calc
_refine_ls_wR_factor_gt 0.0858
_refine_ls_wR_factor_ref 0.0876
_reflns_number_gt 4818
_reflns_number_total 6538
_reflns_threshold_expression >2sigma(I)
_cod_data_source_file ic034564qsi20030526_041035_2.cif
_cod_data_source_block (2)
_cod_depositor_comments
;
The following automatic conversions were performed:

'_symmetry_cell_setting' value 'Monoclinic' changed to 'monoclinic'
according to the built-in table from CIF Core dictionary named
'cif_core.dic' version 2.4.1 from
2010-06-29.

'_exptl_absorpt_correction_type' value 'Numerical'
changed to 'numerical' according to the built-in table from CIF Core
dictionary named 'cif_core.dic' version 2.4.1 from 2010-06-29.

Automatic conversion script
Id: cif_fix_values 1646 2011-03-28 12:23:43Z adriana 

The following automatic conversions were performed:

'_refine_ls_weighting_scheme' value 'calc
w=1/[\s^2^(Fo^2^)+(0.0817P)^2^+0.0000P] where P=(Fo^2^+2Fc^2^)/3' was
changed to 'calc'. New tag '_refine_ls_weighting_details' was
created. The value of the new tag was set to
'w=1/[\s^2^(Fo^2^)+(0.0817P)^2^+0.0000P] where P=(Fo^2^+2Fc^2^)/3'.

Automatic conversion script
Id: cif_fix_values 3143 2015-03-26 13:38:13Z robertas 
;
_cod_original_cell_volume 3350.2(5)
_cod_original_sg_symbol_H-M 'P 21/n'
_cod_database_code 4314372

loop_
_symmetry_equiv_pos_as_xyz
'x, y, z'
'x+1/2, -y+1/2, z+1/2'
'-x, -y, -z'
'-x-1/2, y-1/2, -z-1/2'

loop_
_atom_site_label
_atom_site_type_symbol
_atom_site_fract_x
_atom_site_fract_y
_atom_site_fract_z
_atom_site_U_iso_or_equiv
_atom_site_adp_type
_atom_site_occupancy
_atom_site_calc_flag
_atom_site_refinement_flags
_atom_site_disorder_assembly
_atom_site_disorder_group
Eu Eu 0.323659(13) 0.379921(10) 0.459275(10) 0.02661(9) Uani 1 d . . .
Na Na 0.27163(12) 0.48673(10) 0.26790(10) 0.0398(3) Uani 1 d . . .
O1 O 0.4034(3) 0.3909(2) 0.3641(2) 0.0491(8) Uani 1 d . . .
O2 O 0.4337(2) 0.4672(2) 0.23896(19) 0.0513(8) Uani 1 d . . .
O3 O 0.18641(19) 0.39848(16) 0.33510(15) 0.0302(5) Uani 1 d . . .
O4 O 0.0802(2) 0.51936(18) 0.22977(18) 0.0444(7) Uani 1 d . . .
O5 O 0.3198(2) 0.52994(16) 0.42954(18) 0.0380(6) Uani 1 d . . .
O6 O 0.2930(3) 0.6461(2) 0.3108(2) 0.0583(9) Uani 1 d . . .
O7 O 0.4807(2) 0.44094(19) 0.56713(18) 0.0420(7) Uani 1 d . . .
H7A H 0.492(3) 0.4960(19) 0.597(3) 0.046 Uiso 1 d . . .
H7B H 0.534(2) 0.440(3) 0.540(2) 0.046 Uiso 1 d . . .
N1 N 0.4689(3) 0.2616(2) 0.4944(2) 0.0405(8) Uani 1 d . . .
N2 N 0.1828(3) 0.2657(2) 0.44094(19) 0.0401(8) Uani 1 d . . .
N3 N 0.2350(3) 0.4554(2) 0.5454(2) 0.0454(8) Uani 1 d . . .
N4 N 0.3420(3) 0.2895(2) 0.59711(19) 0.0343(7) Uani 1 d . . .
C1 C 0.4836(3) 0.3623(3) 0.3460(3) 0.0373(8) Uani 1 d . . .
C2 C 0.5018(3) 0.3997(3) 0.2769(2) 0.0373(8) Uani 1 d . . .
C3 C 0.5821(3) 0.3686(3) 0.2535(3) 0.0440(10) Uani 1 d . . .
H3 H 0.5939 0.3940 0.2071 0.048 Uiso 1 calc R . .
C4 C 0.6453(4) 0.3013(3) 0.2963(3) 0.0497(11) Uani 1 d . . .
H4 H 0.6986 0.2791 0.2783 0.055 Uiso 1 calc R . .
C5 C 0.6310(3) 0.2665(3) 0.3649(3) 0.0401(9) Uani 1 d . . .
H5 H 0.6769 0.2217 0.3955 0.044 Uiso 1 calc R . .
C6 C 0.5496(3) 0.2956(2) 0.3913(2) 0.0369(8) Uani 1 d . . .
C7 C 0.5400(3) 0.2526(2) 0.4633(2) 0.0372(8) Uani 1 d . . .
H7 H 0.5942 0.2122 0.4911 0.041 Uiso 1 calc R . .
C8 C 0.4819(4) 0.2083(3) 0.5682(3) 0.0522(11) Uani 1 d . . .
H8A H 0.5562 0.1892 0.5935 0.057 Uiso 1 calc R . .
H8B H 0.4373 0.1558 0.5510 0.057 Uiso 1 calc R . .
C9 C 0.4521(3) 0.2580(3) 0.6333(2) 0.0385(8) Uani 1 d . . .
H9A H 0.4602 0.2195 0.6815 0.042 Uiso 1 calc R . .
H9B H 0.5002 0.3081 0.6538 0.042 Uiso 1 calc R . .
C10 C 0.4518(4) 0.5098(4) 0.1706(3) 0.0537(11) Uani 1 d . . .
H10A H 0.3998 0.5561 0.1484 0.059 Uiso 1 calc R . .
H10B H 0.4453 0.4674 0.1263 0.059 Uiso 1 calc R . .
H10C H 0.5228 0.5348 0.1906 0.059 Uiso 1 calc R . .
C11 C 0.0840(3) 0.4008(2) 0.3168(2) 0.0299(7) Uani 1 d . . .
C12 C 0.0237(3) 0.4653(2) 0.2603(2) 0.0347(8) Uani 1 d . . .
C13 C -0.0848(3) 0.4704(3) 0.2400(3) 0.0441(9) Uani 1 d . . .
H13 H -0.1229 0.5154 0.2037 0.048 Uiso 1 calc R . .
C14 C -0.1380(3) 0.4131(3) 0.2702(2) 0.0426(9) Uani 1 d . . .
H14 H -0.2122 0.4170 0.2546 0.047 Uiso 1 calc R . .
C15 C -0.0808(3) 0.3488(3) 0.3247(3) 0.0438(10) Uani 1 d . . .
H15 H -0.1169 0.3078 0.3459 0.048 Uiso 1 calc R . .
C16 C 0.0304(3) 0.3426(2) 0.3494(2) 0.0339(8) Uani 1 d . . .
C17 C 0.0841(3) 0.2714(3) 0.4035(2) 0.0427(9) Uani 1 d . . .
H17 H 0.0420 0.2256 0.4115 0.047 Uiso 1 calc R . .
C18 C 0.2201(4) 0.1888(3) 0.4931(3) 0.0532(12) Uani 1 d . . .
H18A H 0.2731 0.1581 0.4762 0.058 Uiso 1 calc R . .
H18B H 0.1605 0.1486 0.4852 0.058 Uiso 1 calc R . .
C19 C 0.2691(3) 0.2151(3) 0.5851(2) 0.0438(9) Uani 1 d . . .
H19A H 0.2125 0.2309 0.6058 0.048 Uiso 1 calc R . .
H19B H 0.3079 0.1649 0.6184 0.048 Uiso 1 calc R . .
C20 C 0.0251(4) 0.5915(3) 0.1804(4) 0.0669(16) Uani 1 d . . .
H20A H 0.0733 0.6250 0.1614 0.074 Uiso 1 calc R . .
H20B H -0.0021 0.6287 0.2143 0.074 Uiso 1 calc R . .
H20C H -0.0336 0.5700 0.1318 0.074 Uiso 1 calc R . .
C21 C 0.2476(3) 0.5910(2) 0.4230(3) 0.0448(10) Uani 1 d . . .
C22 C 0.2362(4) 0.6570(3) 0.3603(3) 0.0485(11) Uani 1 d . . .
C23 C 0.1651(4) 0.7241(3) 0.3544(3) 0.0633(15) Uani 1 d . . .
H23 H 0.1562 0.7684 0.3137 0.070 Uiso 1 calc R . .
C24 C 0.1062(5) 0.7286(4) 0.4064(3) 0.0722(18) Uani 1 d . . .
H24 H 0.0596 0.7758 0.4024 0.079 Uiso 1 calc R . .
C25 C 0.1174(4) 0.6635(3) 0.4629(3) 0.0595(14) Uani 1 d . . .
H25 H 0.0770 0.6657 0.4978 0.065 Uiso 1 calc R . .
C26 C 0.1848(4) 0.5948(3) 0.4713(2) 0.0455(10) Uani 1 d . . .
C27 C 0.1914(4) 0.5310(3) 0.5340(3) 0.0541(12) Uani 1 d . . .
H27 H 0.1591 0.5468 0.5725 0.060 Uiso 1 calc R . .
C28 C 0.2282(4) 0.4050(3) 0.6180(3) 0.0552(11) Uani 1 d . . .
H28A H 0.2204 0.4456 0.6602 0.061 Uiso 1 calc R . .
H28B H 0.1657 0.3666 0.5987 0.061 Uiso 1 calc R . .
C29 C 0.3249(4) 0.3519(3) 0.6562(2) 0.0440(9) Uani 1 d . . .
H29A H 0.3865 0.3912 0.6775 0.048 Uiso 1 calc R . .
H29B H 0.3199 0.3196 0.7046 0.048 Uiso 1 calc R . .
C30 C 0.2868(4) 0.7123(4) 0.2518(4) 0.0686(16) Uani 1 d . . .
H30A H 0.3315 0.6968 0.2202 0.076 Uiso 1 calc R . .
H30B H 0.3109 0.7674 0.2811 0.076 Uiso 1 calc R . .
H30C H 0.2138 0.7183 0.2132 0.076 Uiso 1 calc R . .
Cl1 Cl 0.16127(18) 0.48569(13) 0.07018(14) 0.0460(5) Uani 0.50 d P A 1
O8 O 0.1982(5) 0.4195(5) 0.1239(4) 0.0601(17) Uani 0.50 d P A 1
O9 O 0.1964(5) 0.5603(5) 0.1179(4) 0.0594(17) Uani 0.50 d P A 1
O10 O 0.0482(6) 0.4860(5) 0.0320(4) 0.0626(19) Uani 0.50 d P . 1
O11 O 0.1996(7) 0.4825(6) 0.0020(5) 0.077(2) Uani 0.50 d P A 1
Cl2 Cl 0.35249(15) 0.43929(13) -0.06870(12) 0.0394(4) Uani 0.50 d P B 2
O12 O 0.2800(5) 0.4292(5) -0.0253(4) 0.0554(16) Uani 0.50 d P B 2
O13 O 0.3566(6) 0.5252(4) -0.0865(5) 0.0588(17) Uani 0.50 d P B 2
O14 O 0.3157(7) 0.3902(5) -0.1434(5) 0.067(2) Uani 0.50 d P B 2
O15 O 0.4501(6) 0.4072(6) -0.0191(4) 0.0648(19) Uani 0.50 d P B 2

loop_
_atom_site_aniso_label
_atom_site_aniso_U_11
_atom_site_aniso_U_22
_atom_site_aniso_U_33
_atom_site_aniso_U_23
_atom_site_aniso_U_13
_atom_site_aniso_U_12
Eu 0.03005(12) 0.02428(12) 0.02539(12) 0.00195(6) 0.00994(8) 0.00059(6)
Na 0.0387(8) 0.0418(8) 0.0411(8) 0.0110(7) 0.0172(7) 0.0026(6)
O1 0.0543(18) 0.0587(18) 0.0558(19) 0.0175(14) 0.0456(16) 0.0157(14)
O2 0.0457(17) 0.067(2) 0.0458(17) 0.0185(15) 0.0227(14) 0.0144(15)
O3 0.0309(13) 0.0319(12) 0.0253(12) 0.0046(10) 0.0071(10) -0.0004(10)
O4 0.0386(15) 0.0393(15) 0.0449(16) 0.0135(12) 0.0028(12) -0.0001(12)
O5 0.0318(13) 0.0264(12) 0.0471(15) 0.0078(11) 0.0038(11) 0.0000(10)
O6 0.0550(19) 0.0481(17) 0.059(2) 0.0282(16) 0.0058(16) -0.0067(15)
O7 0.0327(14) 0.0414(15) 0.0431(15) 0.0122(12) 0.0030(12) -0.0151(12)
N1 0.048(2) 0.0406(18) 0.0311(17) 0.0072(13) 0.0116(15) 0.0163(15)
N2 0.053(2) 0.0334(16) 0.0252(15) 0.0055(12) 0.0045(14) -0.0079(14)
N3 0.051(2) 0.053(2) 0.0349(17) 0.0030(15) 0.0191(15) 0.0132(17)
N4 0.0433(18) 0.0290(15) 0.0294(15) 0.0012(12) 0.0117(13) -0.0026(13)
C1 0.0334(18) 0.0398(19) 0.037(2) 0.0006(16) 0.0102(15) 0.0048(16)
C2 0.0311(18) 0.057(2) 0.0277(18) -0.0006(16) 0.0153(15) -0.0057(16)
C3 0.037(2) 0.056(3) 0.049(2) -0.0201(19) 0.0267(19) -0.0250(18)
C4 0.048(2) 0.045(2) 0.068(3) -0.016(2) 0.036(2) -0.0063(19)
C5 0.0264(17) 0.044(2) 0.048(2) -0.0076(17) 0.0117(16) -0.0006(15)
C6 0.0331(18) 0.0348(19) 0.042(2) -0.0105(16) 0.0130(16) -0.0032(15)
C7 0.038(2) 0.0315(18) 0.0362(19) -0.0023(15) 0.0067(16) 0.0115(15)
C8 0.059(3) 0.051(3) 0.052(3) 0.019(2) 0.026(2) 0.018(2)
C9 0.040(2) 0.041(2) 0.0279(17) 0.0159(15) 0.0042(15) -0.0003(16)
C10 0.055(3) 0.076(3) 0.033(2) 0.006(2) 0.020(2) -0.010(2)
C11 0.0244(16) 0.0363(18) 0.0272(17) -0.0072(14) 0.0072(13) -0.0028(14)
C12 0.0312(18) 0.0353(18) 0.0335(18) -0.0010(15) 0.0067(14) 0.0045(14)
C13 0.032(2) 0.053(2) 0.038(2) -0.0021(18) 0.0022(16) 0.0056(17)
C14 0.0318(19) 0.064(3) 0.0333(19) -0.0157(19) 0.0135(16) -0.0033(18)
C15 0.033(2) 0.067(3) 0.037(2) -0.022(2) 0.0198(17) -0.0238(19)
C16 0.0289(18) 0.043(2) 0.0306(18) -0.0035(15) 0.0115(14) -0.0033(15)
C17 0.050(2) 0.046(2) 0.0283(18) -0.0067(16) 0.0104(17) -0.0188(18)
C18 0.064(3) 0.035(2) 0.042(2) 0.0054(18) -0.003(2) -0.017(2)
C19 0.049(2) 0.046(2) 0.0255(18) 0.0090(16) 0.0008(16) -0.0088(18)
C20 0.054(3) 0.050(3) 0.070(3) 0.027(3) -0.010(2) -0.002(2)
C21 0.054(2) 0.0219(17) 0.037(2) -0.0042(15) -0.0100(18) 0.0001(16)
C22 0.053(3) 0.031(2) 0.043(2) 0.0034(17) -0.004(2) 0.0001(17)
C23 0.072(3) 0.042(2) 0.049(3) 0.007(2) -0.010(2) 0.008(2)
C24 0.082(4) 0.061(3) 0.049(3) -0.004(2) -0.005(3) 0.044(3)
C25 0.073(3) 0.056(3) 0.034(2) -0.004(2) 0.001(2) 0.026(2)
C26 0.054(2) 0.046(2) 0.0277(19) -0.0019(17) 0.0042(17) 0.024(2)
C27 0.071(3) 0.053(3) 0.042(2) -0.0030(19) 0.026(2) 0.021(2)
C28 0.067(3) 0.054(3) 0.052(3) 0.006(2) 0.031(2) 0.018(2)
C29 0.067(3) 0.040(2) 0.0307(19) 0.0011(17) 0.0246(19) 0.006(2)
C30 0.053(3) 0.058(3) 0.072(3) 0.029(3) -0.005(3) -0.011(2)
Cl1 0.0509(11) 0.0352(10) 0.0543(12) -0.0027(8) 0.0220(10) -0.0120(8)
O8 0.038(3) 0.086(5) 0.049(4) -0.014(4) 0.006(3) -0.005(3)
O9 0.057(4) 0.074(5) 0.053(4) -0.002(3) 0.027(3) -0.017(3)
O10 0.062(4) 0.068(4) 0.042(3) 0.002(3) -0.001(3) -0.018(4)
O11 0.082(6) 0.083(6) 0.076(5) -0.010(4) 0.041(5) -0.014(5)
Cl2 0.0343(9) 0.0527(11) 0.0355(9) -0.0042(8) 0.0178(7) -0.0009(8)
O12 0.053(4) 0.075(5) 0.049(4) -0.012(3) 0.032(3) -0.004(3)
O13 0.068(4) 0.054(4) 0.068(4) 0.011(3) 0.040(4) 0.004(3)
O14 0.073(5) 0.078(5) 0.052(4) -0.022(3) 0.027(4) -0.024(4)
O15 0.061(4) 0.086(5) 0.051(4) 0.024(4) 0.025(3) 0.011(4)

loop_
_atom_type_symbol
_atom_type_description
_atom_type_scat_dispersion_real
_atom_type_scat_dispersion_imag
_atom_type_scat_source
C C 0.0033 0.0016 'International Tables Vol C Tables 4.2.6.8 and 6.1.1.4'
H H 0.0000 0.0000 'International Tables Vol C Tables 4.2.6.8 and 6.1.1.4'
N N 0.0061 0.0033 'International Tables Vol C Tables 4.2.6.8 and 6.1.1.4'
O O 0.0106 0.0060 'International Tables Vol C Tables 4.2.6.8 and 6.1.1.4'
Na Na 0.0362 0.0249 'International Tables Vol C Tables 4.2.6.8 and 6.1.1.4'
Cl Cl 0.1484 0.1585 'International Tables Vol C Tables 4.2.6.8 and 6.1.1.4'
Eu Eu -0.1578 3.6682 'International Tables Vol C Tables 4.2.6.8 and 6.1.1.4'

loop_
_geom_angle_atom_site_label_1
_geom_angle_atom_site_label_2
_geom_angle_atom_site_label_3
_geom_angle
_geom_angle_site_symmetry_1
_geom_angle_site_symmetry_3
_geom_angle_publ_flag
O1 Eu O3 76.41(11) . . ?
O1 Eu O5 75.56(11) . . ?
O3 Eu O5 74.35(9) . . ?
O1 Eu O7 89.91(12) . . ?
O3 Eu O7 148.26(9) . . ?
O5 Eu O7 74.54(9) . . ?
O1 Eu N3 147.92(11) . . ?
O3 Eu N3 94.84(10) . . ?
O5 Eu N3 72.36(11) . . ?
O7 Eu N3 81.62(12) . . ?
O1 Eu N2 120.05(12) . . ?
O3 Eu N2 69.15(9) . . ?
O5 Eu N2 133.96(10) . . ?
O7 Eu N2 140.65(9) . . ?
N3 Eu N2 83.60(12) . . ?
O1 Eu N1 72.27(11) . . ?
O3 Eu N1 127.00(10) . . ?
O5 Eu N1 133.74(11) . . ?
O7 Eu N1 73.09(11) . . ?
N3 Eu N1 132.71(11) . . ?
N2 Eu N1 91.29(13) . . ?
O1 Eu N4 139.28(10) . . ?
O3 Eu N4 132.12(9) . . ?
O5 Eu N4 133.39(10) . . ?
O7 Eu N4 75.90(9) . . ?
N3 Eu N4 68.31(11) . . ?
N2 Eu N4 64.75(10) . . ?
N1 Eu N4 67.12(10) . . ?
O1 Eu Na 43.89(8) . . ?
O3 Eu Na 41.42(7) . . ?
O5 Eu Na 50.07(8) . . ?
O7 Eu Na 110.57(7) . . ?
N3 Eu Na 110.96(8) . . ?
N2 Eu Na 108.77(7) . . ?
N1 Eu Na 115.12(8) . . ?
N4 Eu Na 173.45(7) . . ?
O3 Na O1 72.12(10) . . ?
O3 Na O2 132.25(12) . . ?
O1 Na O2 64.35(10) . . ?
O3 Na O4 65.68(9) . . ?
O1 Na O4 137.69(11) . . ?
O2 Na O4 154.58(12) . . ?
O3 Na O8 98.8(2) . . ?
O1 Na O8 110.3(2) . . ?
O2 Na O8 79.54(17) . . ?
O4 Na O8 79.67(17) . . ?
O3 Na O6 116.16(12) . . ?
O1 Na O6 113.98(13) . . ?
O2 Na O6 99.18(13) . . ?
O4 Na O6 83.19(11) . . ?
O8 Na O6 129.8(2) . . ?
O3 Na O9 129.61(17) . . ?
O1 Na O9 147.48(18) . . ?
O2 Na O9 85.18(17) . . ?
O4 Na O9 70.18(17) . . ?
O8 Na O9 49.4(2) . . ?
O6 Na O9 80.38(18) . . ?
O3 Na O5 67.40(9) . . ?
O1 Na O5 66.94(10) . . ?
O2 Na O5 109.74(11) . . ?
O4 Na O5 93.51(10) . . ?
O8 Na O5 166.16(19) . . ?
O6 Na O5 60.31(10) . . ?
O9 Na O5 139.28(18) . . ?
O3 Na Cl1 113.28(9) . . ?
O1 Na Cl1 131.79(11) . . ?
O2 Na Cl1 84.02(10) . . ?
O4 Na Cl1 71.11(9) . . ?
O8 Na Cl1 23.99(19) . . ?
O6 Na Cl1 105.90(9) . . ?
O9 Na Cl1 25.68(16) . . ?
O5 Na Cl1 161.20(9) . . ?
O3 Na Eu 40.18(6) . . ?
O1 Na Eu 40.14(7) . . ?
O2 Na Eu 103.94(8) . . ?
O4 Na Eu 100.16(8) . . ?
O8 Na Eu 126.7(2) . . ?
O6 Na Eu 102.58(9) . . ?
O9 Na Eu 169.66(15) . . ?
O5 Na Eu 42.28(6) . . ?
Cl1 Na Eu 148.76(6) . . ?
C1 O1 Eu 143.1(3) . . ?
C1 O1 Na 120.8(3) . . ?
Eu O1 Na 95.96(11) . . ?
C2 O2 C10 116.1(3) . . ?
C2 O2 Na 119.7(2) . . ?
C10 O2 Na 122.8(3) . . ?
C11 O3 Eu 131.7(2) . . ?
C11 O3 Na 122.7(2) . . ?
Eu O3 Na 98.40(10) . . ?
C12 O4 C20 116.8(4) . . ?
C12 O4 Na 117.4(2) . . ?
C20 O4 Na 125.8(3) . . ?
C21 O5 Eu 131.6(3) . . ?
C21 O5 Na 101.0(2) . . ?
Eu O5 Na 87.65(9) . . ?
C22 O6 C30 117.5(4) . . ?
C22 O6 Na 105.6(2) . . ?
C30 O6 Na 121.0(4) . . ?
Eu O7 H7A 131(2) . . ?
Eu O7 H7B 103(2) . . ?
H7A O7 H7B 105(4) . . ?
C7 N1 C8 115.4(3) . . ?
C7 N1 Eu 127.8(3) . . ?
C8 N1 Eu 115.9(3) . . ?
C17 N2 C18 115.9(4) . . ?
C17 N2 Eu 129.2(3) . . ?
C18 N2 Eu 114.0(3) . . ?
C27 N3 C28 115.4(4) . . ?
C27 N3 Eu 128.5(3) . . ?
C28 N3 Eu 116.1(3) . . ?
C29 N4 C19 109.4(3) . . ?
C29 N4 C9 108.3(3) . . ?
C19 N4 C9 109.4(3) . . ?
C29 N4 Eu 106.4(2) . . ?
C19 N4 Eu 115.9(2) . . ?
C9 N4 Eu 107.2(2) . . ?
O1 C1 C6 122.4(4) . . ?
O1 C1 C2 118.3(4) . . ?
C6 C1 C2 119.3(4) . . ?
O2 C2 C3 126.1(4) . . ?
O2 C2 C1 113.9(3) . . ?
C3 C2 C1 120.0(4) . . ?
C4 C3 C2 121.0(4) . . ?
C4 C3 H3 119.5 . . ?
C2 C3 H3 119.5 . . ?
C5 C4 C3 119.7(4) . . ?
C5 C4 H4 120.1 . . ?
C3 C4 H4 120.1 . . ?
C4 C5 C6 121.5(4) . . ?
C4 C5 H5 119.2 . . ?
C6 C5 H5 119.2 . . ?
C1 C6 C5 118.4(4) . . ?
C1 C6 C7 124.8(4) . . ?
C5 C6 C7 116.8(4) . . ?
N1 C7 C6 128.7(3) . . ?
N1 C7 H7 115.6 . . ?
C6 C7 H7 115.6 . . ?
N1 C8 C9 111.8(3) . . ?
N1 C8 H8A 109.3 . . ?
C9 C8 H8A 109.3 . . ?
N1 C8 H8B 109.3 . . ?
C9 C8 H8B 109.3 . . ?
H8A C8 H8B 107.9 . . ?
N4 C9 C8 110.9(3) . . ?
N4 C9 H9A 109.5 . . ?
C8 C9 H9A 109.5 . . ?
N4 C9 H9B 109.5 . . ?
C8 C9 H9B 109.5 . . ?
H9A C9 H9B 108.0 . . ?
O2 C10 H10A 109.5 . . ?
O2 C10 H10B 109.5 . . ?
H10A C10 H10B 109.5 . . ?
O2 C10 H10C 109.5 . . ?
H10A C10 H10C 109.5 . . ?
H10B C10 H10C 109.5 . . ?
O3 C11 C16 123.5(3) . . ?
O3 C11 C12 118.9(3) . . ?
C16 C11 C12 117.6(3) . . ?
O4 C12 C13 124.6(4) . . ?
O4 C12 C11 114.9(3) . . ?
C13 C12 C11 120.6(4) . . ?
C14 C13 C12 122.3(4) . . ?
C14 C13 H13 118.9 . . ?
C12 C13 H13 118.9 . . ?
C13 C14 C15 118.2(4) . . ?
C13 C14 H14 120.9 . . ?
C15 C14 H14 120.9 . . ?
C14 C15 C16 121.7(4) . . ?
C14 C15 H15 119.2 . . ?
C16 C15 H15 119.2 . . ?
C11 C16 C15 119.7(4) . . ?
C11 C16 C17 121.6(3) . . ?
C15 C16 C17 118.5(4) . . ?
N2 C17 C16 125.0(4) . . ?
N2 C17 H17 117.5 . . ?
C16 C17 H17 117.5 . . ?
N2 C18 C19 110.1(3) . . ?
N2 C18 H18A 109.6 . . ?
C19 C18 H18A 109.6 . . ?
N2 C18 H18B 109.6 . . ?
C19 C18 H18B 109.6 . . ?
H18A C18 H18B 108.2 . . ?
N4 C19 C18 111.6(3) . . ?
N4 C19 H19A 109.3 . . ?
C18 C19 H19A 109.3 . . ?
N4 C19 H19B 109.3 . . ?
C18 C19 H19B 109.3 . . ?
H19A C19 H19B 108.0 . . ?
O4 C20 H20A 109.5 . . ?
O4 C20 H20B 109.5 . . ?
H20A C20 H20B 109.5 . . ?
O4 C20 H20C 109.5 . . ?
H20A C20 H20C 109.5 . . ?
H20B C20 H20C 109.5 . . ?
O5 C21 C26 125.0(4) . . ?
O5 C21 C22 115.7(4) . . ?
C26 C21 C22 119.3(4) . . ?
O6 C22 C23 126.0(4) . . ?
O6 C22 C21 116.7(4) . . ?
C23 C22 C21 117.3(5) . . ?
C24 C23 C22 122.3(5) . . ?
C24 C23 H23 118.9 . . ?
C22 C23 H23 118.9 . . ?
C25 C24 C23 118.3(5) . . ?
C25 C24 H24 120.9 . . ?
C23 C24 H24 120.9 . . ?
C24 C25 C26 122.6(5) . . ?
C24 C25 H25 118.7 . . ?
C26 C25 H25 118.7 . . ?
C25 C26 C21 120.2(5) . . ?
C25 C26 C27 117.5(4) . . ?
C21 C26 C27 122.2(4) . . ?
N3 C27 C26 129.1(4) . . ?
N3 C27 H27 115.4 . . ?
C26 C27 H27 115.4 . . ?
C29 C28 N3 109.8(4) . . ?
C29 C28 H28A 109.7 . . ?
N3 C28 H28A 109.7 . . ?
C29 C28 H28B 109.7 . . ?
N3 C28 H28B 109.7 . . ?
H28A C28 H28B 108.2 . . ?
N4 C29 C28 113.0(4) . . ?
N4 C29 H29A 109.0 . . ?
C28 C29 H29A 109.0 . . ?
N4 C29 H29B 109.0 . . ?
C28 C29 H29B 109.0 . . ?
H29A C29 H29B 107.8 . . ?
O6 C30 H30A 109.5 . . ?
O6 C30 H30B 109.5 . . ?
H30A C30 H30B 109.5 . . ?
O6 C30 H30C 109.5 . . ?
H30A C30 H30C 109.5 . . ?
H30B C30 H30C 109.5 . . ?
O8 Cl1 O9 105.0(4) . . ?
O8 Cl1 O10 112.8(4) . . ?
O9 Cl1 O10 110.4(5) . . ?
O8 Cl1 O11 112.0(5) . . ?
O9 Cl1 O11 110.9(4) . . ?
O10 Cl1 O11 105.9(5) . . ?
O8 Cl1 Na 49.9(3) . . ?
O9 Cl1 Na 55.8(3) . . ?
O10 Cl1 Na 120.1(3) . . ?
O11 Cl1 Na 134.0(4) . . ?
Cl1 O8 Na 106.1(4) . . ?
Cl1 O9 Na 98.5(4) . . ?
Cl1 O10 O10 151.5(9) . 3_565 ?
O13 Cl2 O15 112.1(5) . . ?
O13 Cl2 O14 110.2(5) . . ?
O15 Cl2 O14 108.2(5) . . ?
O13 Cl2 O12 108.1(4) . . ?
O15 Cl2 O12 109.3(4) . . ?
O14 Cl2 O12 109.0(4) . . ?

loop_
_geom_bond_atom_site_label_1
_geom_bond_atom_site_label_2
_geom_bond_distance
_geom_bond_site_symmetry_2
_geom_bond_publ_flag
Eu O1 2.272(3) . ?
Eu O3 2.286(2) . ?
Eu O5 2.359(2) . ?
Eu O7 2.452(3) . ?
Eu N3 2.506(3) . ?
Eu N2 2.536(3) . ?
Eu N1 2.593(3) . ?
Eu N4 2.674(3) . ?
Eu Na 3.5043(17) . ?
Na O3 2.343(3) . ?
Na O1 2.443(3) . ?
Na O2 2.453(3) . ?
Na O4 2.500(3) . ?
Na O8 2.525(7) . ?
Na O6 2.546(4) . ?
Na O9 2.652(7) . ?
Na O5 2.690(3) . ?
Na Cl1 3.171(3) . ?
O1 C1 1.317(5) . ?
O2 C2 1.386(5) . ?
O2 C10 1.440(5) . ?
O3 C11 1.315(4) . ?
O4 C12 1.361(5) . ?
O4 C20 1.432(5) . ?
O5 C21 1.335(5) . ?
O6 C22 1.351(6) . ?
O6 C30 1.416(5) . ?
O7 H7A 0.98(3) . ?
O7 H7B 0.99(4) . ?
N1 C7 1.273(5) . ?
N1 C8 1.463(5) . ?
N2 C17 1.266(6) . ?
N2 C18 1.459(5) . ?
N3 C27 1.289(6) . ?
N3 C28 1.497(6) . ?
N4 C29 1.475(5) . ?
N4 C19 1.481(5) . ?
N4 C9 1.482(5) . ?
C1 C6 1.399(5) . ?
C1 C2 1.418(6) . ?
C2 C3 1.382(6) . ?
C3 C4 1.375(7) . ?
C3 H3 0.9500 . ?
C4 C5 1.370(6) . ?
C4 H4 0.9500 . ?
C5 C6 1.416(5) . ?
C5 H5 0.9500 . ?
C6 C7 1.448(6) . ?
C7 H7 0.9500 . ?
C8 C9 1.524(6) . ?
C8 H8A 0.9900 . ?
C8 H8B 0.9900 . ?
C9 H9A 0.9900 . ?
C9 H9B 0.9900 . ?
C10 H10A 0.9800 . ?
C10 H10B 0.9800 . ?
C10 H10C 0.9800 . ?
C11 C16 1.394(5) . ?
C11 C12 1.422(5) . ?
C12 C13 1.394(5) . ?
C13 C14 1.357(6) . ?
C13 H13 0.9500 . ?
C14 C15 1.390(7) . ?
C14 H14 0.9500 . ?
C15 C16 1.421(5) . ?
C15 H15 0.9500 . ?
C16 C17 1.450(6) . ?
C17 H17 0.9500 . ?
C18 C19 1.528(6) . ?
C18 H18A 0.9900 . ?
C18 H18B 0.9900 . ?
C19 H19A 0.9900 . ?
C19 H19B 0.9900 . ?
C20 H20A 0.9800 . ?
C20 H20B 0.9800 . ?
C20 H20C 0.9800 . ?
C21 C26 1.391(7) . ?
C21 C22 1.445(6) . ?
C22 C23 1.395(7) . ?
C23 C24 1.402(9) . ?
C23 H23 0.9500 . ?
C24 C25 1.362(8) . ?
C24 H24 0.9500 . ?
C25 C26 1.374(6) . ?
C25 H25 0.9500 . ?
C26 C27 1.434(7) . ?
C27 H27 0.9500 . ?
C28 C29 1.486(6) . ?
C28 H28A 0.9900 . ?
C28 H28B 0.9900 . ?
C29 H29A 0.9900 . ?
C29 H29B 0.9900 . ?
C30 H30A 0.9800 . ?
C30 H30B 0.9800 . ?
C30 H30C 0.9800 . ?
Cl1 O8 1.342(8) . ?
Cl1 O9 1.389(7) . ?
Cl1 O10 1.439(7) . ?
Cl1 O11 1.445(8) . ?
O10 O10 1.439(13) 3_565 ?
Cl2 O13 1.361(7) . ?
Cl2 O15 1.384(7) . ?
Cl2 O14 1.413(7) . ?
Cl2 O12 1.445(6) . ?

loop_
_geom_hbond_atom_site_label_D
_geom_hbond_atom_site_label_H
_geom_hbond_atom_site_label_A
_geom_hbond_distance_DH
_geom_hbond_distance_HA
_geom_hbond_distance_DA
_geom_hbond_angle_DHA
_geom_hbond_site_symmetry_A
O7 H7A O1 0.98(3) 2.19(3) 3.036(4) 144(4) 3_666
O7 H7B O5 0.99(4) 1.93(3) 2.736(4) 137(3) 3_666
